data_4510824
loop_
_publ_author_name
'Sl\'adkov\'a, Veronika'
'Cibulkov\'a, Jana'
'Eigner, V\'aclav'
'\<Sturc, Anton\'in'
'Kratochv\'il, Bohumil'
'Rohl\'i\<cek, Jan'

_publ_section_title
;
 Application and Comparison of Cocrystallization Techniques on Trospium
 Chloride Cocrystals
;
_journal_issue 6
_journal_name_full 'Crystal Growth &amp; Design'
_journal_page_first 2931
_journal_paper_doi 10.1021/cg500226z
_journal_volume 14
_journal_year 2014
_chemical_formula_moiety 'C25 H30 N O3, 0.5(C6 H10 O4), Cl'
_chemical_formula_sum 'C28 H35 Cl N O5'
_chemical_formula_weight 501
_space_group_IT_number 14
_symmetry_cell_setting monoclinic
_symmetry_Int_Tables_number 14
_symmetry_space_group_name_Hall '-P 2ybc'
_symmetry_space_group_name_H-M 'P 1 21/c 1'
_cell_angle_alpha 90
_cell_angle_beta 107.6063(9)
_cell_angle_gamma 90
_cell_formula_units_Z 4
_cell_length_a 24.2324(6)
_cell_length_b 6.76298(12)
_cell_length_c 16.5907(3)
_cell_measurement_temperature 293
_cell_volume 2591.58(9)
_diffrn_ambient_temperature 293
_diffrn_detector PIXCel3D
_diffrn_measurement_device_type 'PANalytical Empyrean'
_diffrn_radiation_probe x-ray
_diffrn_radiation_type CuK\a
_diffrn_radiation_wavelength 1.5418
_exptl_absorpt_coefficient_mu 1.616
_exptl_crystal_density_diffrn 1.2837
_exptl_crystal_F_000 454
_pd_char_colour white
_pd_meas_2theta_range_inc 0.013
_pd_meas_2theta_range_max 79.988
_pd_meas_2theta_range_min 4.003
_pd_meas_number_of_points 5788
_pd_prep_temperature 298
_pd_proc_2theta_range_inc 0.013
_pd_proc_2theta_range_max 79.988
_pd_proc_2theta_range_min 4.003
_pd_proc_ls_background_function '25 Legendre polynoms'
_pd_proc_ls_pref_orient_corr 'March & Dollase'
_pd_proc_ls_profile_function Pseudo-Voigt
_pd_proc_ls_prof_R_factor 0.0210
_pd_proc_ls_prof_wR_expected 0.0101
_pd_proc_ls_prof_wR_factor 0.0282
_refine_diff_density_max 0.11
_refine_diff_density_min -0.12
_refine_ls_goodness_of_fit_all 2.81
_refine_ls_hydrogen_treatment constr
_refine_ls_number_constraints 945
_refine_ls_number_parameters 144
_refine_ls_number_restraints 92
_refine_ls_R_factor_all 0.0690
_refine_ls_R_factor_gt 0.0482
_refine_ls_shift/su_max 0.0437
_refine_ls_shift/su_mean 0.0075
_refine_ls_weighting_scheme sigma
_refine_ls_wR_factor_all 0.0565
_refine_ls_wR_factor_gt 0.0513
_cod_data_source_file cg500226z_si_001.cif
_cod_data_source_block TCl_AD
_cod_depositor_comments 'Adding full bibliography for 4510821--4510824.cif.'
_cod_original_sg_symbol_Hall '-P 2ycb'
_cod_original_formula_sum 'C28 H35 Cl1 N1 O5'
_cod_database_code 4510824
_publcif_info_exptl_table_max_cols 4
_publcif_info_exptl_table_use_headnotes n

loop_
_symmetry_equiv_pos_site_id
_symmetry_equiv_pos_as_xyz
1 x,y,z
2 -x,y+1/2,-z+1/2
3 -x,-y,-z
4 x,-y+1/2,z+1/2

loop_
_atom_site_label
_atom_site_type_symbol
_atom_site_fract_x
_atom_site_fract_y
_atom_site_fract_z
_atom_site_adp_type
_atom_site_U_iso_or_equiv
_atom_site_site_symmetry_multiplicity
_atom_site_occupancy
_atom_site_calc_flag
O1 O 0.77152(15) 0.1626(5) 0.07947(17) Uiso 0.0639(16) 4 1 d
C1 C 0.79562(11) 0.1782(3) 0.16327(17) Uiso 0.0639(16) 4 1 d
O2 O 0.78376(20) 0.3038(5) 0.2062(2) Uiso 0.0639(16) 4 1 d
C2 C 0.83681(9) 0.0029(3) 0.19420(15) Uiso 0.0639(16) 4 1 d
O3 O 0.80950(9) -0.1746(3) 0.15443(17) Uiso 0.0639(16) 4 1 d
C3 C 0.89089(10) 0.0403(3) 0.16518(20) Uiso 0.0639(16) 4 1 d
C4 C 0.9223(2) -0.1100(4) 0.1442(6) Uiso 0.0639(16) 4 1 d
C5 C 0.9744(2) -0.0712(6) 0.1283(6) Uiso 0.0639(16) 4 1 d
C6 C 0.99388(19) 0.1191(6) 0.1311(5) Uiso 0.0639(16) 4 1 d
C7 C 0.9630(2) 0.2716(5) 0.1516(6) Uiso 0.0639(16) 4 1 d
C8 C 0.9107(2) 0.2346(3) 0.1669(5) Uiso 0.0639(16) 4 1 d
C9 C 0.85803(15) -0.0223(3) 0.29067(17) Uiso 0.0639(16) 4 1 d
C10 C 0.8508(3) -0.1938(6) 0.3311(2) Uiso 0.0639(16) 4 1 d
C11 C 0.8697(4) -0.2047(8) 0.4192(2) Uiso 0.0639(16) 4 1 d
C12 C 0.8956(3) -0.0451(8) 0.46732(18) Uiso 0.0639(16) 4 1 d
C13 C 0.9009(4) 0.1276(8) 0.42766(18) Uiso 0.0639(16) 4 1 d
C14 C 0.8820(4) 0.1408(5) 0.33949(18) Uiso 0.0639(16) 4 1 d
C15 C 0.72219(17) 0.2907(6) 0.03952(19) Uiso 0.0639(16) 4 1 d
C16 C 0.66937(14) 0.1632(9) -0.0029(2) Uiso 0.0639(16) 4 1 d
C17 C 0.66928(16) 0.0820(4) -0.0883(2) Uiso 0.0639(16) 4 1 d
N1 N 0.67200(13) 0.2570(4) -0.14575(18) Uiso 0.0639(16) 4 1 d
C18 C 0.73498(15) 0.3190(6) -0.1066(2) Uiso 0.0639(16) 4 1 d
C19 C 0.7404(2) 0.4208(4) -0.0228(3) Uiso 0.0639(16) 4 1 d
C20 C 0.76681(16) 0.1221(9) -0.0981(2) Uiso 0.0639(16) 4 1 d
C21 C 0.7238(2) -0.0356(5) -0.0854(2) Uiso 0.0639(16) 4 1 d
C22 C 0.6285(2) 0.4212(6) -0.1544(2) Uiso 0.0639(16) 4 1 d
C23 C 0.57307(16) 0.3373(9) -0.2137(3) Uiso 0.0639(16) 4 1 d
C24 C 0.59343(19) 0.1960(7) -0.2721(2) Uiso 0.0639(16) 4 1 d
C25 C 0.65874(18) 0.1913(7) -0.23703(19) Uiso 0.0639(16) 4 1 d
Cl1 Cl 0.30743(17) 0.3170(5) 0.3092(3) Uiso 0.070(2) 4 1 d
H1c4 H 0.908094 -0.243263 0.140564 Uiso 0.0767 4 1 d
H1c5 H 0.996575 -0.177597 0.115502 Uiso 0.0767 4 1 d
H1c6 H 1.029297 0.146544 0.118575 Uiso 0.0767 4 1 d
H1c7 H 0.977739 0.404181 0.155339 Uiso 0.0767 4 1 d
H1c8 H 0.888354 0.341934 0.178536 Uiso 0.0767 4 1 d
H1c10 H 0.83263 -0.306327 0.298496 Uiso 0.0767 4 1 d
H1c11 H 0.864509 -0.325191 0.446641 Uiso 0.0767 4 1 d
H1c12 H 0.909799 -0.055061 0.527824 Uiso 0.0767 4 1 d
H1c13 H 0.917739 0.241153 0.4607 Uiso 0.0767 4 1 d
H1c14 H 0.885608 0.263553 0.312497 Uiso 0.0767 4 1 d
H1c15 H 0.711508 0.37319 0.079493 Uiso 0.0767 4 1 d
H1c16 H 0.66723 0.055788 0.033844 Uiso 0.0767 4 1 d
H2c16 H 0.634752 0.238775 -0.009389 Uiso 0.0767 4 1 d
H1c17 H 0.635445 0.000037 -0.106885 Uiso 0.0767 4 1 d
H1c18 H 0.750195 0.411959 -0.138131 Uiso 0.0767 4 1 d
H1c19 H 0.71759 0.539555 -0.032856 Uiso 0.0767 4 1 d
H2c19 H 0.779562 0.463911 0.002302 Uiso 0.0767 4 1 d
H1c20 H 0.800379 0.125407 -0.049189 Uiso 0.0767 4 1 d
H2c20 H 0.775982 0.09471 -0.149388 Uiso 0.0767 4 1 d
H1c21 H 0.715126 -0.127864 -0.1315 Uiso 0.0767 4 1 d
H2c21 H 0.739236 -0.095329 -0.030662 Uiso 0.0767 4 1 d
H1c22 H 0.640313 0.533923 -0.180294 Uiso 0.0767 4 1 d
H2c22 H 0.62325 0.447413 -0.100351 Uiso 0.0767 4 1 d
H1c23 H 0.553121 0.263091 -0.181702 Uiso 0.0767 4 1 d
H2c23 H 0.550529 0.442221 -0.246721 Uiso 0.0767 4 1 d
H1c24 H 0.582398 0.24883 -0.328431 Uiso 0.0767 4 1 d
H2c24 H 0.578254 0.066065 -0.269066 Uiso 0.0767 4 1 d
H1c25 H 0.672177 0.058272 -0.238772 Uiso 0.0767 4 1 d
H2c25 H 0.675047 0.284144 -0.267236 Uiso 0.0767 4 1 d
O4 O 0.54172(10) 0.6497(10) -0.0778(3) Uiso 0.107(3) 4 1 d
O5 O 0.62421(15) 0.6380(18) 0.0308(2) Uiso 0.107(3) 4 1 d
C26 C 0.56867(8) 0.6827(7) -0.0033(2) Uiso 0.107(3) 4 1 d
C27 C 0.54205(19) 0.7726(6) 0.0597(2) Uiso 0.107(3) 4 1 d
C28 C 0.49062(9) 0.9084(3) 0.0203(3) Uiso 0.107(3) 4 1 d
H1c27 H 0.571134 0.844119 0.101852 Uiso 0.1284 4 1 d
H2c27 H 0.530374 0.669187 0.090692 Uiso 0.1284 4 1 d
H1c28 H 0.473817 0.950022 0.062973 Uiso 0.1284 4 1 d
H2c28 H 0.461577 0.837028 -0.022 Uiso 0.1284 4 1 d
H1o3 H 0.778559 -0.216662 0.163944 Uiso 0.0767 4 1 d
H1o5 H 0.641066 0.661091 0.083487 Uiso 0.1284 4 1 d

loop_
_atom_type_symbol
_atom_type_scat_dispersion_real
_atom_type_scat_dispersion_imag
_atom_type_scat_source
C 0.0181 0.0091 'International Tables Vol C tables 4.2.6.8 and 6.1.1.1'
H 0.0000 0.0000 'International Tables Vol C tables 4.2.6.8 and 6.1.1.1'
Cl 0.3639 0.7018 'International Tables Vol C tables 4.2.6.8 and 6.1.1.1'
N 0.0311 0.0180 'International Tables Vol C tables 4.2.6.8 and 6.1.1.1'
O 0.0492 0.0322 'International Tables Vol C tables 4.2.6.8 and 6.1.1.1'

loop_
_geom_angle_atom_site_label_1
_geom_angle_atom_site_label_2
_geom_angle_atom_site_label_3
_geom_angle_site_symmetry_1
_geom_angle_site_symmetry_3
_geom_angle
C1 O1 C15 . . 117.6(3)
O1 C1 O2 . . 124.4(3)
O1 C1 C2 . . 108.7(2)
O2 C1 C2 . . 126.7(3)
C1 C2 O3 . . 109.29(17)
C1 C2 C3 . . 107.21(19)
C1 C2 C9 . . 114.4(2)
O3 C2 C3 . . 108.1(2)
O3 C2 C9 . . 110.47(19)
C3 C2 C9 . . 107.1(2)
C2 O3 H1o3 . . 120
C2 C3 C4 . . 122.9(3)
C2 C3 C8 . . 117.8(3)
C4 C3 C8 . . 119.1(4)
C3 C4 C5 . . 120.8(3)
C3 C4 H1c4 . . 119.62
C5 C4 H1c4 . . 119.62
C4 C5 C6 . . 119.7(5)
C4 C5 H1c5 . . 120.13
C6 C5 H1c5 . . 120.13
C5 C6 C7 . . 120.4(6)
C5 C6 H1c6 . . 119.81
C7 C6 H1c6 . . 119.81
C6 C7 C8 . . 120.3(4)
C6 C7 H1c7 . . 119.84
C8 C7 H1c7 . . 119.84
C3 C8 C7 . . 119.6(4)
C3 C8 H1c8 . . 120.22
C7 C8 H1c8 . . 120.22
C2 C9 C10 . . 123.3(2)
C2 C9 C14 . . 118.0(2)
C10 C9 C14 . . 118.5(3)
C9 C10 C11 . . 120.3(4)
C9 C10 H1c10 . . 119.84
C11 C10 H1c10 . . 119.83
C10 C11 C12 . . 120.9(5)
C10 C11 H1c11 . . 119.54
C12 C11 H1c11 . . 119.54
C11 C12 C13 . . 119.0(3)
C11 C12 H1c12 . . 120.52
C13 C12 H1c12 . . 120.52
C12 C13 C14 . . 120.7(4)
C12 C13 H1c13 . . 119.66
C14 C13 H1c13 . . 119.66
C9 C14 C13 . . 120.5(4)
C9 C14 H1c14 . . 119.76
C13 C14 H1c14 . . 119.76
O1 C15 C16 . . 109.3(3)
O1 C15 C19 . . 106.6(4)
O1 C15 H1c15 . . 112.67
C16 C15 C19 . . 112.8(3)
C16 C15 H1c15 . . 106.43
C19 C15 H1c15 . . 109.12
C15 C16 C17 . . 113.5(3)
C15 C16 H1c16 . . 109.47
C15 C16 H2c16 . . 109.47
C17 C16 H1c16 . . 109.47
C17 C16 H2c16 . . 109.47
H1c16 C16 H2c16 . . 105.12
C16 C17 N1 . . 108.2(3)
C16 C17 C21 . . 113.6(3)
C16 C17 H1c17 . . 105.62
N1 C17 C21 . . 102.8(3)
N1 C17 H1c17 . . 116.01
C21 C17 H1c17 . . 110.81
C17 N1 C18 . . 100.0(2)
C17 N1 C22 . . 117.9(3)
C17 N1 C25 . . 111.0(3)
C18 N1 C22 . . 114.7(3)
C18 N1 C25 . . 112.9(3)
C22 N1 C25 . . 100.9(3)
N1 C18 C19 . . 108.2(3)
N1 C18 C20 . . 102.2(3)
N1 C18 H1c18 . . 116.58
C19 C18 C20 . . 114.2(3)
C19 C18 H1c18 . . 105.15
C20 C18 H1c18 . . 110.8
C15 C19 C18 . . 113.4(3)
C15 C19 H1c19 . . 109.47
C15 C19 H2c19 . . 109.47
C18 C19 H1c19 . . 109.47
C18 C19 H2c19 . . 109.47
H1c19 C19 H2c19 . . 105.22
C18 C20 C21 . . 105.8(3)
C18 C20 H1c20 . . 109.47
C18 C20 H2c20 . . 109.47
C21 C20 H1c20 . . 109.47
C21 C20 H2c20 . . 109.47
H1c20 C20 H2c20 . . 112.94
C17 C21 C20 . . 104.3(3)
C17 C21 H1c21 . . 109.47
C17 C21 H2c21 . . 109.47
C20 C21 H1c21 . . 109.47
C20 C21 H2c21 . . 109.47
H1c21 C21 H2c21 . . 114.15
N1 C22 C23 . . 104.1(3)
N1 C22 H1c22 . . 109.47
N1 C22 H2c22 . . 109.47
C23 C22 H1c22 . . 109.47
C23 C22 H2c22 . . 109.47
H1c22 C22 H2c22 . . 114.38
C22 C23 C24 . . 104.5(3)
C22 C23 H1c23 . . 109.47
C22 C23 H2c23 . . 109.47
C24 C23 H1c23 . . 109.47
C24 C23 H2c23 . . 109.47
H1c23 C23 H2c23 . . 114.04
C23 C24 C25 . . 105.5(3)
C23 C24 H1c24 . . 109.47
C23 C24 H2c24 . . 109.47
C25 C24 H1c24 . . 109.47
C25 C24 H2c24 . . 109.47
H1c24 C24 H2c24 . . 113.15
N1 C25 C24 . . 105.0(3)
N1 C25 H1c25 . . 109.47
N1 C25 H2c25 . . 109.47
C24 C25 H1c25 . . 109.47
C24 C25 H2c25 . . 109.47
H1c25 C25 H2c25 . . 113.6
C26 O5 H1o5 . . 120
O4 C26 O5 . . 123.2(4)
O4 C26 C27 . . 124.0(3)
O5 C26 C27 . . 112.8(3)
C26 C27 C28 . . 114.2(3)
C26 C27 H1c27 . . 109.47
C26 C27 H2c27 . . 109.47
C28 C27 H1c27 . . 109.47
C28 C27 H2c27 . . 109.47
H1c27 C27 H2c27 . . 104.31
C27 C28 C28 . 3_675 111.1(2)
C27 C28 H1c28 . . 109.47
C27 C28 H2c28 . . 109.47
C28 C28 H1c28 3_675 . 109.47
C28 C28 H2c28 3_675 . 109.47
H1c28 C28 H2c28 . . 107.79

loop_
_geom_bond_atom_site_label_1
_geom_bond_atom_site_label_2
_geom_bond_site_symmetry_2
_geom_bond_distance
O1 C1 . 1.340(4)
O1 C15 . 1.463(5)
C1 O2 . 1.198(5)
C1 C2 . 1.535(3)
C2 O3 . 1.432(3)
C2 C3 . 1.547(4)
C2 C9 . 1.535(4)
O3 H1o3 . 0.86
C3 C4 . 1.376(6)
C3 C8 . 1.397(4)
C4 C5 . 1.390(10)
C4 H1c4 . 0.96
C5 C6 . 1.367(6)
C5 H1c5 . 0.96
C6 C7 . 1.375(8)
C6 H1c6 . 0.96
C7 C8 . 1.389(9)
C7 H1c7 . 0.96
C8 H1c8 . 0.96
C9 C10 . 1.377(5)
C9 C14 . 1.388(5)
C10 C11 . 1.395(4)
C10 H1c10 . 0.96
C11 C12 . 1.376(7)
C11 H1c11 . 0.96
C12 C13 . 1.365(8)
C12 H1c12 . 0.96
C13 C14 . 1.397(4)
C13 H1c13 . 0.96
C14 H1c14 . 0.96
C15 C16 . 1.527(6)
C15 C19 . 1.520(6)
C15 H1c15 . 0.96
C16 C17 . 1.518(6)
C16 H1c16 . 0.96
C16 H2c16 . 0.96
C17 N1 . 1.534(4)
C17 C21 . 1.531(7)
C17 H1c17 . 0.96
N1 C18 . 1.526(4)
N1 C22 . 1.508(5)
N1 C25 . 1.516(4)
C18 C19 . 1.521(6)
C18 C20 . 1.524(7)
C18 H1c18 . 0.96
C19 H1c19 . 0.96
C19 H2c19 . 0.96
C20 C21 . 1.549(7)
C20 H1c20 . 0.96
C20 H2c20 . 0.96
C21 H1c21 . 0.96
C21 H2c21 . 0.96
C22 C23 . 1.515(5)
C22 H1c22 . 0.96
C22 H2c22 . 0.96
C23 C24 . 1.544(7)
C23 H1c23 . 0.96
C23 H2c23 . 0.96
C24 C25 . 1.512(6)
C24 H1c24 . 0.96
C24 H2c24 . 0.96
C25 H1c25 . 0.96
C25 H2c25 . 0.96
O4 C26 . 1.231(5)
O5 C26 . 1.327(5)
O5 H1o5 . 0.86
C26 C27 . 1.512(6)
C27 C28 . 1.527(4)
C27 H1c27 . 0.96
C27 H2c27 . 0.96
C28 C28 3_675 1.542(4)
C28 H1c28 . 0.96
C28 H2c28 . 0.96

loop_
_geom_hbond_atom_site_label_D
_geom_hbond_atom_site_label_H
_geom_hbond_atom_site_label_A
_geom_hbond_site_symmetry_A
_geom_hbond_distance_DH
_geom_hbond_distance_HA
_geom_hbond_distance_DA
_geom_hbond_angle_DHA
C8 H1c8 C1 . 0.96 2.45 2.798(7) 101.19
C10 H1c10 O3 . 0.96 2.45 2.799(4) 101.05
C15 H1c15 O2 . 0.96 2.34 2.717(4) 102.66
C20 H1c20 O1 . 0.96 2.45 2.927(5) 110.28
C21 H2c21 O1 . 0.96 2.48 2.949(5) 110.32
O3 H1o3 Cl1 2_645 0.86 2.27 3.071(5) 154.92
O5 H1o5 Cl1 2_655 0.86 2.12 2.932(7) 157.20

loop_
_restr_distance_atom_site_label_1
_restr_distance_atom_site_label_2
_restr_distance_site_symmetry_2
_restr_distance_target
_restr_distance_target_weight_param
C1 O1 . 1.34 0.001
C15 O1 . 1.461 0.001
O2 C1 . 1.198 0.001
C2 C1 . 1.532 0.001
C16 C15 . 1.528 0.001
C19 C15 . 1.52 0.001
O3 C2 . 1.433 0.001
C9 C2 . 1.536 0.001
C3 C2 . 1.547 0.001
C17 C16 . 1.519 0.001
C18 C19 . 1.521 0.001
C10 C9 . 1.378 0.001
C14 C9 . 1.387 0.001
C4 C3 . 1.377 0.001
C8 C3 . 1.396 0.001
N1 C17 . 1.533 0.001
C21 C17 . 1.53 0.001
N1 C18 . 1.525 0.001
C20 C18 . 1.524 0.001
C11 C10 . 1.396 0.001
C13 C14 . 1.398 0.001
C5 C4 . 1.391 0.001
C7 C8 . 1.39 0.001
C22 N1 . 1.507 0.001
C25 N1 . 1.517 0.001
C20 C21 . 1.548 0.001
C12 C11 . 1.375 0.001
C12 C13 . 1.365 0.001
C6 C5 . 1.367 0.001
C6 C7 . 1.376 0.001
C23 C22 . 1.512 0.001
C24 C25 . 1.514 0.001
C24 C23 . 1.543 0.001
O5 C26 . 1.326 0.001
O4 C26 . 1.232 0.001
C26 C27 . 1.511 0.001
C27 C28 . 1.527 0.001
C28 C28 3_675 1.542 0.001

loop_
_publcif_info_datablock.id
_publcif_info_datablock.publ_exptl
_publcif_info_datablock.publ_geom
_publcif_info_datablock.structure
{26b85eb2-729f-4157-be97-e1502d3a842c} ? ? ?
{a267325d-6c55-4234-af2a-2258b906115c} y y y

loop_
_publcif_info_tables.block_id
_publcif_info_tables.reference_item
{26b85eb2-729f-4157-be97-e1502d3a842c} '_publcif_info_datablock.publ_exptl'
